data_1538872
loop_
_publ_author_name
'Oberti, R.'
'Hawthorne, F.C.'
'Ungaretti, L.'
'Cannillo, E.'

_publ_section_title
;
 (6)Al disorder in amphiboles from mantle peridotites
;
_journal_name_full 'Canadian Mineralogist'
_journal_page_first 867
_journal_page_last 878
_journal_volume 33
_journal_year 1995
_chemical_formula_sum 'Al2.58 Ca1.81 Cl0.02 F0.02 Fe0.6 H1.96 K0.01 Mg3.78 Na0.89 O23.96 Si6.2 Ti0.03'
_chemical_name_systematic
;
(Na.89 K.01) (Ca1.81 Mg.04 Fe.15) (Mg3.74 Fe.45 Al.78 Ti.03) (Si6.2 Al1.8) O22 
F.02 Cl.02 (O H)1.96
;
_space_group_IT_number 12
_symmetry_space_group_name_Hall '-C 2y'
_symmetry_space_group_name_H-M 'C 1 2/m 1'
_cell_angle_alpha 90
_cell_angle_beta 105.22
_cell_angle_gamma 90
_cell_formula_units_Z 2
_cell_length_a 9.871
_cell_length_b 17.962
_cell_length_c 5.279
_cell_volume 903.152
_citation_journal_id_ASTM CAMIA6
_cod_data_source_file Oberti_CAMIA6_1995_1364.cif
_cod_data_source_block H1.96Al2.58Ca1.81Cl0.02F0.02Fe0.6K0.01Mg3.78Na0.89O23.96Si6.2Ti0.03
_cod_original_cell_volume 903.1523
_cod_original_formula_sum
;
H1.96 Al2.58 Ca1.81 Cl0.02 F0.02 Fe0.6 K0.01 Mg3.78 Na0.89 O23.96 Si6.2 Ti0.03
;
_cod_database_code 1538872

loop_
_symmetry_equiv_pos_as_xyz
x,y,z
-x,y,-z
-x,-y,-z
x,-y,z
x+1/2,y+1/2,z
-x+1/2,y+1/2,-z
-x+1/2,-y+1/2,-z
x+1/2,-y+1/2,z

loop_
_atom_site_label
_atom_site_type_symbol
_atom_site_fract_x
_atom_site_fract_y
_atom_site_fract_z
_atom_site_occupancy
_atom_site_U_iso_or_equiv
Si1 Si+4 0.2807 0.0852 0.3028 0.55 0.0
Cl1 Cl-1 0.1077 0 0.7188 0.01 0.0
O2 O-2 0.1198 0.1735 0.7328 1 0.0
Na1 Na+1 0 0.5 0 0.39 0.0
Fe1 Fe+2 0 0.0893 0.5 0.09 0.0
O6 O-2 0.3436 0.1151 0.6136 1 0.0
O1 O-2 0.1067 0.0871 0.2156 1 0.0
Mg3 Mg+2 0 0 0 0.64 0.0
Na3 Na+1 0 0.4694 0 0.2 0.0
Al1 Al+3 0.2807 0.0852 0.3028 0.45 0.0
Mg2 Mg+2 0 0.1762 0 0.64 0.0
Ca1 Ca+2 0 0.28 0.5 0.905 0.0
Fe4 Fe+2 0 0.2587 0.5 0.075 0.0
Fe2 Fe+2 0 0.1762 0 0.09 0.0
O3 O-2 0.1077 0 0.7188 0.98 0.0
Ti1 Ti+3 0 0.1762 0 0.015 0.0
Al3 Al+3 0 0 0 0.27 0.0
Na2 Na+1 0.0257 0.5 0.0768 0.05 0.0
F1 F-1 0.1077 0 0.7188 0.01 0.0
Mg1 Mg+2 0 0.0893 0.5 0.91 0.0
Al2 Al+3 0 0.1762 0 0.255 0.0
O5 O-2 0.3504 0.1414 0.1141 1 0.0
O7 O-2 0.3411 0 0.2696 1 0.0
Fe3 Fe+2 0 0 0 0.09 0.0
H1 H+1 0.1853 0 0.7606 0.97 0.0
Si2 Si+4 0.2908 0.1731 0.813 1 0.0
K1 K+1 0.0257 0.5 0.0768 0.005 0.0
Mg4 Mg+2 0 0.28 0.5 0.02 0.0
O4 O-2 0.3673 0.2501 0.7868 1 0.0
